data_4329898
loop_
_publ_author_name
'David V. Partyka'
'Matthias Zeller'
'Allen D. Hunter'
'Thomas G. Gray'

_publ_section_title
;
 Arylgold(I) Complexes from Base-Assisted Transmetalation: Structures, NMR
 Properties, and Density-Functional Theory Calculations
;
_journal_name_full 'Inorganic Chemistry'
_journal_page_first 8394
_journal_page_last 8401
_journal_paper_doi 10.1021/ic3009464
_journal_volume 51
_journal_year 2012
_chemical_formula_sum 'C23 H37 Au N P'
_chemical_formula_weight 555.47
_chemical_name_systematic
;

 ?

;
_space_group_IT_number 2
_symmetry_cell_setting triclinic
_symmetry_space_group_name_Hall '-P 1'
_symmetry_space_group_name_H-M 'P -1'
_atom_sites_solution_hydrogens geom
_atom_sites_solution_primary direct
_atom_sites_solution_secondary difmap
_audit_creation_method SHELXL-97
_cell_angle_alpha 76.5960(10)
_cell_angle_beta 67.7190(10)
_cell_angle_gamma 81.0840(10)
_cell_formula_units_Z 2
_cell_length_a 9.4903(7)
_cell_length_b 11.3240(9)
_cell_length_c 11.6943(9)
_cell_measurement_reflns_used 5322
_cell_measurement_temperature 100(2)
_cell_measurement_theta_max 30.53
_cell_measurement_theta_min 2.40
_cell_volume 1128.10(15)
_computing_cell_refinement 'SAINT+ 6.45 (Bruker, 2003)'
_computing_data_collection 'SMART 5.630 (Bruker, 1997-2002)'
_computing_data_reduction 'SAINT+ 6.45'
_computing_molecular_graphics 'SHELXTL 6.10'
_computing_publication_material 'SHELXTL 6.10'
_computing_structure_refinement 'SHELXTL 6.10'
_computing_structure_solution 'SHELXTL 6.10 (Bruker, 2000)'
_diffrn_ambient_temperature 100(2)
_diffrn_measured_fraction_theta_full 0.980
_diffrn_measured_fraction_theta_max 0.980
_diffrn_measurement_device_type 'Bruker AXS SMART APEX CCD diffractometer'
_diffrn_measurement_method '\w scans'
_diffrn_radiation_monochromator graphite
_diffrn_radiation_source 'fine-focus sealed tube'
_diffrn_radiation_type MoK\a
_diffrn_radiation_wavelength 0.71073
_diffrn_reflns_av_R_equivalents 0.0219
_diffrn_reflns_av_sigmaI/netI 0.0322
_diffrn_reflns_limit_h_max 12
_diffrn_reflns_limit_h_min -12
_diffrn_reflns_limit_k_max 15
_diffrn_reflns_limit_k_min -15
_diffrn_reflns_limit_l_max 15
_diffrn_reflns_limit_l_min -15
_diffrn_reflns_number 10131
_diffrn_reflns_theta_full 28.28
_diffrn_reflns_theta_max 28.28
_diffrn_reflns_theta_min 1.85
_diffrn_standards_decay_% none
_diffrn_standards_number 0
_exptl_absorpt_coefficient_mu 6.598
_exptl_absorpt_correction_T_max 0.138
_exptl_absorpt_correction_T_min 0.047
_exptl_absorpt_correction_type multi-scan
_exptl_absorpt_process_details 'SADABS in SAINT+ (Bruker, 2003)'
_exptl_crystal_colour colourless
_exptl_crystal_density_diffrn 1.635
_exptl_crystal_description block
_exptl_crystal_F_000 552
_exptl_crystal_size_max 0.44
_exptl_crystal_size_mid 0.42
_exptl_crystal_size_min 0.30
_refine_diff_density_max 1.121
_refine_diff_density_min -1.940
_refine_diff_density_rms 0.138
_refine_ls_extinction_method none
_refine_ls_goodness_of_fit_ref 1.087
_refine_ls_hydrogen_treatment constr
_refine_ls_matrix_type full
_refine_ls_number_parameters 235
_refine_ls_number_reflns 5482
_refine_ls_number_restraints 0
_refine_ls_restrained_S_all 1.087
_refine_ls_R_factor_all 0.0211
_refine_ls_R_factor_gt 0.0205
_refine_ls_shift/su_max 0.004
_refine_ls_shift/su_mean 0.000
_refine_ls_structure_factor_coef Fsqd
_refine_ls_weighting_details 'calc w=1/[\s^2^(Fo^2^)+(0.0273P)^2^+0.6475P] where P=(Fo^2^+2Fc^2^)/3'
_refine_ls_weighting_scheme calc
_refine_ls_wR_factor_gt 0.0532
_refine_ls_wR_factor_ref 0.0535
_reflns_number_gt 5375
_reflns_number_total 5482
_reflns_threshold_expression I>2\s(I)
_cod_data_source_file ic3009464_si_002_4.cif
_cod_data_source_block Cpd_5_06mz219m
_cod_database_code 4329898

loop_
_symmetry_equiv_pos_as_xyz
'x, y, z'
'-x, -y, -z'

loop_
_atom_site_label
_atom_site_type_symbol
_atom_site_fract_x
_atom_site_fract_y
_atom_site_fract_z
_atom_site_U_iso_or_equiv
_atom_site_adp_type
_atom_site_occupancy
_atom_site_symmetry_multiplicity
_atom_site_calc_flag
_atom_site_refinement_flags
Au1 Au 0.644836(9) 0.752960(7) 0.538475(8) 0.01020(4) Uani 1 1 d .
C1 C 0.6691(3) 0.7329(3) 0.7088(3) 0.0144(5) Uani 1 1 d .
C2 C 0.6063(4) 0.6421(3) 0.8123(3) 0.0256(7) Uani 1 1 d .
H2 H 0.5520 0.5823 0.8046 0.031 Uiso 1 1 calc R
C3 C 0.6223(4) 0.6379(3) 0.9264(3) 0.0298(7) Uani 1 1 d .
H3 H 0.5789 0.5736 0.9938 0.036 Uiso 1 1 calc R
N1 N 0.6943(3) 0.7178(2) 0.9479(2) 0.0226(5) Uani 1 1 d .
C5 C 0.7561(3) 0.8045(3) 0.8493(3) 0.0175(5) Uani 1 1 d .
H5 H 0.8101 0.8625 0.8601 0.021 Uiso 1 1 calc R
C6 C 0.7464(3) 0.8153(2) 0.7317(3) 0.0148(5) Uani 1 1 d .
H6 H 0.7930 0.8797 0.6657 0.018 Uiso 1 1 calc R
C7 C 0.7196(3) 0.6654(2) 0.2540(2) 0.0104(4) Uani 1 1 d .
H7 H 0.7023 0.6858 0.1722 0.013 Uiso 1 1 calc R
C8 C 0.8910(3) 0.6676(2) 0.2268(3) 0.0132(5) Uani 1 1 d .
H8A H 0.9248 0.7491 0.1799 0.016 Uiso 1 1 calc R
H8B H 0.9087 0.6524 0.3073 0.016 Uiso 1 1 calc R
C9 C 0.9847(3) 0.5715(2) 0.1501(3) 0.0198(6) Uani 1 1 d .
H9A H 0.9740 0.5908 0.0666 0.024 Uiso 1 1 calc R
H9B H 1.0939 0.5731 0.1366 0.024 Uiso 1 1 calc R
C10 C 0.9325(3) 0.4448(2) 0.2168(3) 0.0222(6) Uani 1 1 d .
H10A H 0.9532 0.4219 0.2963 0.027 Uiso 1 1 calc R
H10B H 0.9911 0.3850 0.1629 0.027 Uiso 1 1 calc R
C11 C 0.7622(3) 0.4409(2) 0.2456(3) 0.0214(6) Uani 1 1 d .
H11A H 0.7298 0.3593 0.2936 0.026 Uiso 1 1 calc R
H11B H 0.7436 0.4543 0.1657 0.026 Uiso 1 1 calc R
C12 C 0.6668(3) 0.5374(2) 0.3216(3) 0.0150(5) Uani 1 1 d .
H12A H 0.6762 0.5187 0.4055 0.018 Uiso 1 1 calc R
H12B H 0.5580 0.5356 0.3339 0.018 Uiso 1 1 calc R
C13 C 0.4071(3) 0.7621(2) 0.3821(2) 0.0109(4) Uani 1 1 d .
H13 H 0.3843 0.6796 0.4357 0.013 Uiso 1 1 calc R
C14 C 0.3630(3) 0.7672(3) 0.2676(3) 0.0185(5) Uani 1 1 d .
H14A H 0.3803 0.8485 0.2127 0.022 Uiso 1 1 calc R
H14B H 0.4281 0.7057 0.2184 0.022 Uiso 1 1 calc R
C15 C 0.1955(3) 0.7423(3) 0.3099(3) 0.0230(6) Uani 1 1 d .
H15A H 0.1684 0.7470 0.2351 0.028 Uiso 1 1 calc R
H15B H 0.1798 0.6591 0.3605 0.028 Uiso 1 1 calc R
C16 C 0.0918(3) 0.8342(3) 0.3880(3) 0.0232(6) Uani 1 1 d .
H16A H -0.0155 0.8134 0.4179 0.028 Uiso 1 1 calc R
H16B H 0.0996 0.9164 0.3345 0.028 Uiso 1 1 calc R
C17 C 0.1348(3) 0.8355(3) 0.5013(3) 0.0201(6) Uani 1 1 d .
H17A H 0.1114 0.7575 0.5615 0.024 Uiso 1 1 calc R
H17B H 0.0726 0.9019 0.5445 0.024 Uiso 1 1 calc R
C18 C 0.3045(3) 0.8543(2) 0.4614(3) 0.0158(5) Uani 1 1 d .
H18A H 0.3244 0.9377 0.4122 0.019 Uiso 1 1 calc R
H18B H 0.3303 0.8462 0.5375 0.019 Uiso 1 1 calc R
C19 C 0.6496(3) 0.9322(2) 0.2514(2) 0.0095(4) Uani 1 1 d .
H19 H 0.5540 0.9857 0.2814 0.011 Uiso 1 1 calc R
C20 C 0.6871(3) 0.9413(2) 0.1101(2) 0.0133(5) Uani 1 1 d .
H20A H 0.7852 0.8944 0.0741 0.016 Uiso 1 1 calc R
H20B H 0.6064 0.9059 0.0972 0.016 Uiso 1 1 calc R
C21 C 0.6982(4) 1.0746(3) 0.0428(3) 0.0191(6) Uani 1 1 d .
H21A H 0.7267 1.0788 -0.0487 0.023 Uiso 1 1 calc R
H21B H 0.5971 1.1194 0.0735 0.023 Uiso 1 1 calc R
C22 C 0.8163(3) 1.1354(2) 0.0651(3) 0.0202(6) Uani 1 1 d .
H22A H 0.9197 1.0984 0.0234 0.024 Uiso 1 1 calc R
H22B H 0.8134 1.2230 0.0270 0.024 Uiso 1 1 calc R
C23 C 0.7856(3) 1.1211(2) 0.2049(3) 0.0175(5) Uani 1 1 d .
H23A H 0.6886 1.1679 0.2442 0.021 Uiso 1 1 calc R
H23B H 0.8686 1.1553 0.2159 0.021 Uiso 1 1 calc R
C24 C 0.7753(3) 0.9880(2) 0.2711(3) 0.0140(5) Uani 1 1 d .
H24A H 0.7514 0.9824 0.3622 0.017 Uiso 1 1 calc R
H24B H 0.8748 0.9420 0.2369 0.017 Uiso 1 1 calc R
P1 P 0.60918(7) 0.77908(6) 0.34977(6) 0.00810(11) Uani 1 1 d .

loop_
_atom_site_aniso_label
_atom_site_aniso_U_11
_atom_site_aniso_U_22
_atom_site_aniso_U_33
_atom_site_aniso_U_23
_atom_site_aniso_U_13
_atom_site_aniso_U_12
Au1 0.01107(6) 0.01341(6) 0.00652(6) -0.00097(4) -0.00385(4) -0.00161(4)
C1 0.0143(12) 0.0206(12) 0.0103(12) -0.0041(10) -0.0065(10) -0.0001(10)
C2 0.0387(18) 0.0281(15) 0.0153(14) 0.0028(12) -0.0138(13) -0.0179(13)
C3 0.048(2) 0.0318(16) 0.0122(14) 0.0062(12) -0.0140(14) -0.0182(15)
N1 0.0295(14) 0.0275(12) 0.0137(11) -0.0021(10) -0.0111(11) -0.0045(10)
C5 0.0195(13) 0.0212(13) 0.0154(13) -0.0059(10) -0.0086(11) -0.0020(10)
C6 0.0137(12) 0.0168(12) 0.0130(12) -0.0033(10) -0.0041(10) 0.0004(9)
C7 0.0118(11) 0.0096(10) 0.0098(11) -0.0020(8) -0.0037(9) -0.0009(8)
C8 0.0104(11) 0.0135(11) 0.0139(12) -0.0034(9) -0.0018(10) -0.0012(9)
C9 0.0158(13) 0.0152(12) 0.0226(15) -0.0048(11) -0.0008(11) 0.0017(10)
C10 0.0227(15) 0.0113(12) 0.0278(16) -0.0038(11) -0.0055(13) 0.0038(10)
C11 0.0221(14) 0.0127(12) 0.0255(15) -0.0054(11) -0.0034(12) -0.0011(10)
C12 0.0150(12) 0.0111(11) 0.0165(13) -0.0024(9) -0.0023(10) -0.0034(9)
C13 0.0089(11) 0.0137(11) 0.0091(11) 0.0002(9) -0.0027(9) -0.0027(8)
C14 0.0132(12) 0.0300(14) 0.0155(13) -0.0047(11) -0.0072(11) -0.0046(10)
C15 0.0125(13) 0.0341(16) 0.0241(15) -0.0032(12) -0.0073(12) -0.0083(11)
C16 0.0112(12) 0.0292(15) 0.0281(16) 0.0022(12) -0.0090(12) -0.0049(11)
C17 0.0116(12) 0.0252(14) 0.0180(14) -0.0002(11) -0.0016(11) -0.0007(10)
C18 0.0112(12) 0.0188(12) 0.0157(13) -0.0040(10) -0.0032(10) 0.0005(9)
C19 0.0100(11) 0.0087(10) 0.0086(11) -0.0017(8) -0.0021(9) -0.0004(8)
C20 0.0165(12) 0.0134(11) 0.0093(12) 0.0013(9) -0.0047(10) -0.0045(9)
C21 0.0248(14) 0.0171(12) 0.0131(13) 0.0041(10) -0.0071(11) -0.0048(10)
C22 0.0214(14) 0.0148(12) 0.0185(14) 0.0030(10) -0.0018(11) -0.0074(10)
C23 0.0190(13) 0.0127(11) 0.0204(14) -0.0033(10) -0.0047(11) -0.0059(9)
C24 0.0152(12) 0.0125(11) 0.0164(12) -0.0033(9) -0.0066(10) -0.0035(9)
P1 0.0081(3) 0.0096(3) 0.0064(3) -0.0006(2) -0.0027(2) -0.0013(2)

loop_
_atom_type_symbol
_atom_type_description
_atom_type_scat_dispersion_real
_atom_type_scat_dispersion_imag
_atom_type_scat_source
C C 0.0033 0.0016 'International Tables Vol C Tables 4.2.6.8 and 6.1.1.4'
H H 0.0000 0.0000 'International Tables Vol C Tables 4.2.6.8 and 6.1.1.4'
N N 0.0061 0.0033 'International Tables Vol C Tables 4.2.6.8 and 6.1.1.4'
P P 0.1023 0.0942 'International Tables Vol C Tables 4.2.6.8 and 6.1.1.4'
Au Au -2.0133 8.8022 'International Tables Vol C Tables 4.2.6.8 and 6.1.1.4'

loop_
_geom_angle_atom_site_label_1
_geom_angle_atom_site_label_2
_geom_angle_atom_site_label_3
_geom_angle
C1 Au1 P1 177.97(8)
C2 C1 C6 114.3(2)
C2 C1 Au1 124.3(2)
C6 C1 Au1 121.4(2)
C3 C2 C1 120.8(3)
C3 C2 H2 119.6
C1 C2 H2 119.6
N1 C3 C2 124.6(3)
N1 C3 H3 117.7
C2 C3 H3 117.7
C3 N1 C5 115.2(2)
N1 C5 C6 124.1(2)
N1 C5 H5 118.0
C6 C5 H5 118.0
C5 C6 C1 121.1(2)
C5 C6 H6 119.5
C1 C6 H6 119.5
C8 C7 C12 110.0(2)
C8 C7 P1 110.31(16)
C12 C7 P1 110.46(17)
C8 C7 H7 108.7
C12 C7 H7 108.7
P1 C7 H7 108.7
C9 C8 C7 111.2(2)
C9 C8 H8A 109.4
C7 C8 H8A 109.4
C9 C8 H8B 109.4
C7 C8 H8B 109.4
H8A C8 H8B 108.0
C10 C9 C8 111.2(2)
C10 C9 H9A 109.4
C8 C9 H9A 109.4
C10 C9 H9B 109.4
C8 C9 H9B 109.4
H9A C9 H9B 108.0
C9 C10 C11 110.8(2)
C9 C10 H10A 109.5
C11 C10 H10A 109.5
C9 C10 H10B 109.5
C11 C10 H10B 109.5
H10A C10 H10B 108.1
C10 C11 C12 111.7(2)
C10 C11 H11A 109.3
C12 C11 H11A 109.3
C10 C11 H11B 109.3
C12 C11 H11B 109.3
H11A C11 H11B 107.9
C11 C12 C7 111.1(2)
C11 C12 H12A 109.4
C7 C12 H12A 109.4
C11 C12 H12B 109.4
C7 C12 H12B 109.4
H12A C12 H12B 108.0
C18 C13 C14 110.3(2)
C18 C13 P1 110.16(17)
C14 C13 P1 116.49(18)
C18 C13 H13 106.4
C14 C13 H13 106.4
P1 C13 H13 106.4
C15 C14 C13 110.4(2)
C15 C14 H14A 109.6
C13 C14 H14A 109.6
C15 C14 H14B 109.6
C13 C14 H14B 109.6
H14A C14 H14B 108.1
C16 C15 C14 111.0(2)
C16 C15 H15A 109.4
C14 C15 H15A 109.4
C16 C15 H15B 109.4
C14 C15 H15B 109.4
H15A C15 H15B 108.0
C15 C16 C17 111.5(2)
C15 C16 H16A 109.3
C17 C16 H16A 109.3
C15 C16 H16B 109.3
C17 C16 H16B 109.3
H16A C16 H16B 108.0
C16 C17 C18 111.5(2)
C16 C17 H17A 109.3
C18 C17 H17A 109.3
C16 C17 H17B 109.3
C18 C17 H17B 109.3
H17A C17 H17B 108.0
C13 C18 C17 112.0(2)
C13 C18 H18A 109.2
C17 C18 H18A 109.2
C13 C18 H18B 109.2
C17 C18 H18B 109.2
H18A C18 H18B 107.9
C20 C19 C24 109.5(2)
C20 C19 P1 115.66(17)
C24 C19 P1 112.31(16)
C20 C19 H19 106.2
C24 C19 H19 106.2
P1 C19 H19 106.2
C21 C20 C19 110.1(2)
C21 C20 H20A 109.6
C19 C20 H20A 109.6
C21 C20 H20B 109.6
C19 C20 H20B 109.6
H20A C20 H20B 108.1
C22 C21 C20 111.7(2)
C22 C21 H21A 109.3
C20 C21 H21A 109.3
C22 C21 H21B 109.3
C20 C21 H21B 109.3
H21A C21 H21B 107.9
C23 C22 C21 111.3(2)
C23 C22 H22A 109.4
C21 C22 H22A 109.4
C23 C22 H22B 109.4
C21 C22 H22B 109.4
H22A C22 H22B 108.0
C22 C23 C24 111.8(2)
C22 C23 H23A 109.3
C24 C23 H23A 109.3
C22 C23 H23B 109.3
C24 C23 H23B 109.3
H23A C23 H23B 107.9
C23 C24 C19 109.9(2)
C23 C24 H24A 109.7
C19 C24 H24A 109.7
C23 C24 H24B 109.7
C19 C24 H24B 109.7
H24A C24 H24B 108.2
C7 P1 C13 106.02(11)
C7 P1 C19 108.26(11)
C13 P1 C19 105.97(11)
C7 P1 Au1 113.70(8)
C13 P1 Au1 108.71(8)
C19 P1 Au1 113.62(8)

loop_
_geom_bond_atom_site_label_1
_geom_bond_atom_site_label_2
_geom_bond_distance
Au1 C1 2.048(3)
Au1 P1 2.3032(6)
C1 C2 1.394(4)
C1 C6 1.399(4)
C2 C3 1.388(4)
C2 H2 0.9500
C3 N1 1.333(4)
C3 H3 0.9500
N1 C5 1.334(4)
C5 C6 1.389(4)
C5 H5 0.9500
C6 H6 0.9500
C7 C8 1.538(3)
C7 C12 1.539(3)
C7 P1 1.836(3)
C7 H7 1.0000
C8 C9 1.525(4)
C8 H8A 0.9900
C8 H8B 0.9900
C9 C10 1.524(4)
C9 H9A 0.9900
C9 H9B 0.9900
C10 C11 1.527(4)
C10 H10A 0.9900
C10 H10B 0.9900
C11 C12 1.529(4)
C11 H11A 0.9900
C11 H11B 0.9900
C12 H12A 0.9900
C12 H12B 0.9900
C13 C18 1.532(4)
C13 C14 1.534(3)
C13 P1 1.841(2)
C13 H13 1.0000
C14 C15 1.525(4)
C14 H14A 0.9900
C14 H14B 0.9900
C15 C16 1.525(5)
C15 H15A 0.9900
C15 H15B 0.9900
C16 C17 1.531(4)
C16 H16A 0.9900
C16 H16B 0.9900
C17 C18 1.532(4)
C17 H17A 0.9900
C17 H17B 0.9900
C18 H18A 0.9900
C18 H18B 0.9900
C19 C20 1.535(3)
C19 C24 1.545(3)
C19 P1 1.850(2)
C19 H19 1.0000
C20 C21 1.531(4)
C20 H20A 0.9900
C20 H20B 0.9900
C21 C22 1.531(4)
C21 H21A 0.9900
C21 H21B 0.9900
C22 C23 1.522(4)
C22 H22A 0.9900
C22 H22B 0.9900
C23 C24 1.526(3)
C23 H23A 0.9900
C23 H23B 0.9900
C24 H24A 0.9900
C24 H24B 0.9900
